data_7220721
loop_
_publ_author_name
'Wang, Xue'
'Zhao, Keqing'
'Elsegood, Mark Robert James'
'Prior, Timothy J.'
'Liu, Xiaoming'
'Li, Wu'
'Sanz, Sergio'
'Brechin, Euan K.'
'Redshaw, Carl'

_publ_section_title
;
 Mono-and Tetra-nuclear copper complexes bearing bis(imino)phenoxide
 derived ligands: catalytic evaluation for benzene oxidation and ROP of
 epsilon-caprolactone
;
_journal_name_full 'RSC Adv.'
_journal_paper_doi 10.1039/C5RA08696E
_journal_year 2015
_chemical_formula_moiety
;
3(C56 H56 Cl2 Cu4 N4 O11), 5(C2 H3 N)
;
_chemical_formula_sum 'C178 H183 Cl6 Cu12 N17 O33'
_chemical_formula_weight 4063.58
_space_group_crystal_system monoclinic
_space_group_IT_number 15
_space_group_name_Hall '-C 2yc'
_space_group_name_H-M_alt 'C 1 2/c 1'
_symmetry_space_group_name_Hall '-C 2yc'
_symmetry_space_group_name_H-M 'C 1 2/c 1'
_atom_sites_solution_hydrogens geom
_audit_creation_method SHELXL-2014/6
_audit_update_record
;
2014-12-21 deposited with the CCDC.
2015-06-05 downloaded from the CCDC.
;
_cell_angle_alpha 90
_cell_angle_beta 98.395(2)
_cell_angle_gamma 90
_cell_formula_units_Z 4
_cell_length_a 65.736(3)
_cell_length_b 13.0482(4)
_cell_length_c 22.1089(5)
_cell_measurement_reflns_used 12929
_cell_measurement_temperature 293(2)
_cell_measurement_theta_max 29.1079
_cell_measurement_theta_min 2.8844
_cell_volume 18760.4(11)
_computing_cell_refinement
;
CrysAlisPro, Agilent Technologies,
Version 1.171.35.21 (release 20-01-2012 CrysAlis171 .NET)
(compiled Jan 23 2012,18:06:46)
;
_computing_data_collection
;
CrysAlisPro, Agilent Technologies,
Version 1.171.35.21 (release 20-01-2012 CrysAlis171 .NET)
(compiled Jan 23 2012,18:06:46)
;
_computing_data_reduction
;
CrysAlisPro, Agilent Technologies,
Version 1.171.35.21 (release 20-01-2012 CrysAlis171 .NET)
(compiled Jan 23 2012,18:06:46)
;
_computing_structure_refinement 'SHELXL-2014/6 (Sheldrick, 2014)'
_computing_structure_solution 'SHELXT (Sheldrick, unpublished)'
_diffrn_ambient_temperature 293(2)
_diffrn_detector_area_resol_mean 16.0874
_diffrn_measured_fraction_theta_full 0.987
_diffrn_measured_fraction_theta_max 0.805
_diffrn_measurement_device_type 'Xcalibur, Eos'
_diffrn_measurement_method \w-scans
_diffrn_radiation_type MoK\a
_diffrn_radiation_wavelength 0.71073
_diffrn_reflns_av_R_equivalents 0.0369
_diffrn_reflns_av_unetI/netI 0.0716
_diffrn_reflns_laue_measured_fraction_full 0.987
_diffrn_reflns_laue_measured_fraction_max 0.805
_diffrn_reflns_limit_h_max 87
_diffrn_reflns_limit_h_min -55
_diffrn_reflns_limit_k_max 16
_diffrn_reflns_limit_k_min -16
_diffrn_reflns_limit_l_max 25
_diffrn_reflns_limit_l_min -27
_diffrn_reflns_number 50651
_diffrn_reflns_point_group_measured_fraction_full 0.987
_diffrn_reflns_point_group_measured_fraction_max 0.805
_diffrn_reflns_theta_full 25.242
_diffrn_reflns_theta_max 29.172
_diffrn_reflns_theta_min 2.896
_diffrn_source 'Enhance (Mo) X-ray Source'
_exptl_absorpt_coefficient_mu 1.488
_exptl_absorpt_correction_T_max 1.00000
_exptl_absorpt_correction_T_min 0.62795
_exptl_absorpt_correction_type multi-scan
_exptl_absorpt_process_details
;
CrysAlisPro, Agilent Technologies,
Version 1.171.35.21 (release 20-01-2012 CrysAlis171 .NET)
(compiled Jan 23 2012,18:06:46)
Empirical absorption correction using spherical harmonics,
 implemented in SCALE3 ABSPACK scaling algorithm.
;
_exptl_crystal_colour green
_exptl_crystal_density_diffrn 1.439
_exptl_crystal_description block
_exptl_crystal_F_000 8336
_exptl_crystal_size_max 0.35
_exptl_crystal_size_mid 0.30
_exptl_crystal_size_min 0.25
_refine_diff_density_max 0.918
_refine_diff_density_min -0.632
_refine_diff_density_rms 0.073
_refine_ls_extinction_method none
_refine_ls_goodness_of_fit_ref 1.050
_refine_ls_hydrogen_treatment constr
_refine_ls_matrix_type full
_refine_ls_number_parameters 1126
_refine_ls_number_reflns 20415
_refine_ls_number_restraints 27
_refine_ls_restrained_S_all 1.052
_refine_ls_R_factor_all 0.0734
_refine_ls_R_factor_gt 0.0497
_refine_ls_shift/su_max 0.001
_refine_ls_shift/su_mean 0.000
_refine_ls_structure_factor_coef Fsqd
_refine_ls_weighting_details 'w=1/[\s^2^(Fo^2^)+(0.0481P)^2^] where P=(Fo^2^+2Fc^2^)/3'
_refine_ls_weighting_scheme calc
_refine_ls_wR_factor_gt 0.1175
_refine_ls_wR_factor_ref 0.1317
_reflns_Friedel_coverage 0.000
_reflns_number_gt 14276
_reflns_number_total 20415
_reflns_threshold_expression 'I > 2\s(I)'
_cod_data_source_file c5ra08696e2.cif
_cod_data_source_block 3-1-2
_cod_database_code 7220721
_shelx_space_group_comment
;
The symmetry employed for this shelxl refinement is uniquely defined
by the following loop, which should always be used as a source of
symmetry information in preference to the above space-group names.
They are only intended as comments.
;
_shelxl_version_number 2014/6

loop_
_space_group_symop_operation_xyz
'x, y, z'
'-x, y, -z+1/2'
'x+1/2, y+1/2, z'
'-x+1/2, y+1/2, -z+1/2'
'-x, -y, -z'
'x, -y, z-1/2'
'-x+1/2, -y+1/2, -z'
'x+1/2, -y+1/2, z-1/2'

loop_
_atom_site_label
_atom_site_type_symbol
_atom_site_fract_x
_atom_site_fract_y
_atom_site_fract_z
_atom_site_U_iso_or_equiv
_atom_site_adp_type
_atom_site_occupancy
_atom_site_site_symmetry_order
_atom_site_calc_flag
_atom_site_refinement_flags_posn
_atom_site_refinement_flags_adp
_atom_site_refinement_flags_occupancy
O1 O 0.16147(3) 0.72267(16) 0.09534(10) 0.0329(5) Uani 1 1 d . . .
Cu1 Cu 0.14342(2) 0.83139(3) 0.06133(2) 0.03944(12) Uani 1 1 d . . .
Cu2 Cu 0.18184(2) 0.79469(3) 0.14992(2) 0.03842(12) Uani 1 1 d . . .
Cu3 Cu 0.17076(2) 0.63702(3) 0.03571(2) 0.03849(12) Uani 1 1 d . . .
Cu4 Cu 0.14482(2) 0.63204(3) 0.13587(2) 0.03729(12) Uani 1 1 d . . .
N1 N 0.13535(4) 0.9592(2) 0.01536(14) 0.0414(7) Uani 1 1 d . . .
N2 N 0.19435(4) 0.8836(2) 0.21937(14) 0.0405(7) Uani 1 1 d . . .
N3 N 0.12101(4) 0.5420(2) 0.14690(14) 0.0414(7) Uani 1 1 d . . .
N4 N 0.17911(4) 0.5201(2) -0.01404(15) 0.0429(7) Uani 1 1 d . . .
C1 C 0.12272(6) 0.9535(3) -0.04334(18) 0.0438(9) Uani 1 1 d . . .
C2 C 0.10142(6) 0.9550(3) -0.0456(2) 0.0539(11) Uani 1 1 d . . .
C3 C 0.08966(7) 0.9505(3) -0.1032(3) 0.0676(14) Uani 1 1 d . . .
H3 H 0.0754 0.9533 -0.1068 0.081 Uiso 1 1 calc R U .
C4 C 0.09886(9) 0.9421(4) -0.1550(2) 0.0791(16) Uani 1 1 d . . .
H4 H 0.0908 0.9408 -0.1933 0.095 Uiso 1 1 calc R U .
C5 C 0.11977(8) 0.9357(3) -0.1508(2) 0.0721(14) Uani 1 1 d . . .
H5 H 0.1257 0.9278 -0.1861 0.086 Uiso 1 1 calc R U .
C6 C 0.13226(6) 0.9408(3) -0.0947(2) 0.0550(11) Uani 1 1 d . . .
C7 C 0.14108(5) 1.0509(3) 0.03284(17) 0.0393(8) Uani 1 1 d . . .
H7 H 0.1363 1.1042 0.0067 0.047 Uiso 1 1 calc R U .
C8 C 0.15426(5) 1.0791(2) 0.08913(17) 0.0352(8) Uani 1 1 d . . .
C9 C 0.15645(5) 1.1838(3) 0.10103(19) 0.0408(9) Uani 1 1 d . . .
H9 H 0.1496 1.2306 0.0735 0.049 Uiso 1 1 calc R U .
C10 C 0.16852(5) 1.2186(3) 0.15260(19) 0.0430(9) Uani 1 1 d . . .
Cl1 Cl 0.17002(2) 1.35002(7) 0.16767(6) 0.0629(3) Uani 1 1 d . . .
C11 C 0.17942(5) 1.1510(3) 0.19241(19) 0.0447(9) Uani 1 1 d . . .
H11 H 0.1876 1.1755 0.2272 0.054 Uiso 1 1 calc R U .
C12 C 0.17828(5) 1.0452(3) 0.18106(17) 0.0408(8) Uani 1 1 d . . .
C13 C 0.16534(5) 1.0079(2) 0.12872(17) 0.0371(8) Uani 1 1 d . . .
C14 C 0.19086(5) 0.9809(3) 0.22381(18) 0.0445(9) Uani 1 1 d . . .
H14 H 0.1973 1.0128 0.2591 0.053 Uiso 1 1 calc R U .
C15 C 0.20872(6) 0.8392(3) 0.26836(18) 0.0453(9) Uani 1 1 d . . .
C16 C 0.22949(6) 0.8479(3) 0.2656(2) 0.0576(11) Uani 1 1 d . . .
C17 C 0.24290(7) 0.8028(4) 0.3117(3) 0.0828(17) Uani 1 1 d . . .
H17 H 0.2570 0.8089 0.3117 0.099 Uiso 1 1 calc R U .
C18 C 0.23560(9) 0.7484(5) 0.3582(3) 0.0942(19) Uani 1 1 d . . .
H18 H 0.2448 0.7171 0.3886 0.113 Uiso 1 1 calc R U .
C19 C 0.21507(8) 0.7408(4) 0.3592(2) 0.0754(14) Uani 1 1 d . . .
H19 H 0.2103 0.7051 0.3907 0.090 Uiso 1 1 calc R U .
C20 C 0.20119(7) 0.7851(3) 0.3143(2) 0.0603(12) Uani 1 1 d . . .
C21 C 0.17836(7) 0.7750(4) 0.3160(2) 0.0809(15) Uani 1 1 d . . .
H21A H 0.1709 0.8101 0.2816 0.121 Uiso 1 1 calc R U .
H21B H 0.1746 0.7038 0.3144 0.121 Uiso 1 1 calc R U .
H21C H 0.1751 0.8046 0.3531 0.121 Uiso 1 1 calc R U .
C22 C 0.23728(7) 0.9062(4) 0.2149(2) 0.0815(16) Uani 1 1 d . . .
H22A H 0.2258 0.9321 0.1871 0.122 Uiso 1 1 calc R U .
H22B H 0.2457 0.9624 0.2318 0.122 Uiso 1 1 calc R U .
H22C H 0.2453 0.8614 0.1933 0.122 Uiso 1 1 calc R U .
C23 C 0.09188(6) 0.9622(4) 0.0114(2) 0.0785(15) Uani 1 1 d . . .
H23A H 0.1025 0.9644 0.0462 0.118 Uiso 1 1 calc R U .
H23B H 0.0837 1.0233 0.0103 0.118 Uiso 1 1 calc R U .
H23C H 0.0833 0.9034 0.0144 0.118 Uiso 1 1 calc R U .
C24 C 0.15541(7) 0.9310(4) -0.0899(2) 0.0812(15) Uani 1 1 d . . .
H24A H 0.1615 0.9364 -0.0478 0.122 Uiso 1 1 calc R U .
H24B H 0.1588 0.8658 -0.1058 0.122 Uiso 1 1 calc R U .
H24C H 0.1606 0.9848 -0.1130 0.122 Uiso 1 1 calc R U .
C30 C 0.10808(5) 0.5659(3) 0.19288(18) 0.0439(9) Uani 1 1 d . . .
C31 C 0.11477(6) 0.5406(3) 0.2528(2) 0.0521(10) Uani 1 1 d . . .
C32 C 0.10207(7) 0.5661(4) 0.2960(2) 0.0650(12) Uani 1 1 d . . .
H32 H 0.1061 0.5499 0.3370 0.078 Uiso 1 1 calc R U .
C33 C 0.08373(7) 0.6149(4) 0.2783(3) 0.0791(15) Uani 1 1 d . . .
H33 H 0.0752 0.6301 0.3072 0.095 Uiso 1 1 calc R U .
C34 C 0.07785(7) 0.6414(4) 0.2184(3) 0.0819(17) Uani 1 1 d . . .
H34 H 0.0654 0.6753 0.2072 0.098 Uiso 1 1 calc R U .
C35 C 0.08998(6) 0.6189(4) 0.1742(2) 0.0592(12) Uani 1 1 d . . .
C36 C 0.11410(5) 0.4695(3) 0.10970(19) 0.0472(10) Uani 1 1 d . . .
H36 H 0.1023 0.4367 0.1184 0.057 Uiso 1 1 calc R U .
C37 C 0.12225(5) 0.4325(3) 0.05628(18) 0.0412(9) Uani 1 1 d . . .
C38 C 0.11069(6) 0.3586(3) 0.02121(19) 0.0484(10) Uani 1 1 d . . .
H38 H 0.0984 0.3364 0.0328 0.058 Uiso 1 1 calc R U .
C39 C 0.11701(6) 0.3178(3) -0.02982(19) 0.0486(10) Uani 1 1 d . . .
Cl2 Cl 0.10215(2) 0.22541(9) -0.07246(6) 0.0713(3) Uani 1 1 d . . .
C40 C 0.13538(6) 0.3485(3) -0.04660(18) 0.0473(9) Uani 1 1 d . . .
H40 H 0.1399 0.3189 -0.0804 0.057 Uiso 1 1 calc R U .
C41 C 0.14720(5) 0.4237(3) -0.01345(17) 0.0395(8) Uani 1 1 d . . .
C42 C 0.14065(5) 0.4685(2) 0.03880(17) 0.0362(8) Uani 1 1 d . . .
C43 C 0.16701(5) 0.4468(3) -0.03253(18) 0.0444(9) Uani 1 1 d . . .
H43 H 0.1713 0.4032 -0.0615 0.053 Uiso 1 1 calc R U .
C44 C 0.19889(5) 0.5199(3) -0.0349(2) 0.0477(10) Uani 1 1 d . . .
C45 C 0.20117(6) 0.5680(3) -0.0893(2) 0.0554(11) Uani 1 1 d . . .
C46 C 0.22082(6) 0.5702(4) -0.1069(2) 0.0689(14) Uani 1 1 d . . .
H46 H 0.2228 0.6020 -0.1433 0.083 Uiso 1 1 calc R U .
C47 C 0.23718(7) 0.5254(4) -0.0704(3) 0.0785(16) Uani 1 1 d . . .
H47 H 0.2502 0.5268 -0.0822 0.094 Uiso 1 1 calc R U .
C48 C 0.23443(7) 0.4791(4) -0.0171(3) 0.0785(15) Uani 1 1 d . . .
H48 H 0.2456 0.4488 0.0070 0.094 Uiso 1 1 calc R U .
C49 C 0.21516(6) 0.4759(4) 0.0024(2) 0.0607(12) Uani 1 1 d . . .
C50 C 0.21193(7) 0.4286(4) 0.0616(3) 0.0893(17) Uani 1 1 d . . .
H50A H 0.2247 0.4016 0.0818 0.134 Uiso 1 1 calc R U .
H50B H 0.2069 0.4796 0.0871 0.134 Uiso 1 1 calc R U .
H50C H 0.2021 0.3742 0.0541 0.134 Uiso 1 1 calc R U .
C51 C 0.18367(6) 0.6175(4) -0.1297(2) 0.0769(15) Uani 1 1 d . . .
H51A H 0.1885 0.6461 -0.1649 0.115 Uiso 1 1 calc R U .
H51B H 0.1733 0.5671 -0.1425 0.115 Uiso 1 1 calc R U .
H51C H 0.1779 0.6709 -0.1075 0.115 Uiso 1 1 calc R U .
C52 C 0.13477(6) 0.4871(4) 0.2723(2) 0.0742(14) Uani 1 1 d . . .
H52A H 0.1366 0.4763 0.3157 0.111 Uiso 1 1 calc R U .
H52B H 0.1347 0.4222 0.2518 0.111 Uiso 1 1 calc R U .
H52C H 0.1458 0.5285 0.2619 0.111 Uiso 1 1 calc R U .
C53 C 0.08333(7) 0.6514(4) 0.1099(2) 0.0806(16) Uani 1 1 d . . .
H53A H 0.0934 0.6301 0.0850 0.121 Uiso 1 1 calc R U .
H53B H 0.0703 0.6206 0.0948 0.121 Uiso 1 1 calc R U .
H53C H 0.0820 0.7247 0.1082 0.121 Uiso 1 1 calc R U .
C60 C 0.12778(6) 0.8089(3) 0.1844(2) 0.0507(10) Uani 1 1 d . . .
C61 C 0.12147(9) 0.8623(4) 0.2399(3) 0.100(2) Uani 1 1 d . . .
H61A H 0.1271 0.8262 0.2764 0.151 Uiso 1 1 calc R U .
H61B H 0.1265 0.9314 0.2419 0.151 Uiso 1 1 calc R U .
H61C H 0.1067 0.8631 0.2366 0.151 Uiso 1 1 calc R U .
C62 C 0.20226(6) 0.7985(3) 0.0301(2) 0.0565(11) Uani 1 1 d . . .
C63 C 0.21514(9) 0.8386(5) -0.0153(3) 0.115(2) Uani 1 1 d . . .
H63A H 0.2130 0.7970 -0.0515 0.173 Uiso 1 1 calc R U .
H63B H 0.2113 0.9080 -0.0257 0.173 Uiso 1 1 calc R U .
H63C H 0.2294 0.8364 0.0023 0.173 Uiso 1 1 calc R U .
C64 C 0.12802(6) 0.6960(3) -0.0330(2) 0.0488(10) Uani 1 1 d . . .
C65 C 0.11058(7) 0.6546(4) -0.0771(3) 0.0878(18) Uani 1 1 d . . .
H65A H 0.0978 0.6744 -0.0643 0.132 Uiso 1 1 calc R U .
H65B H 0.1113 0.6817 -0.1171 0.132 Uiso 1 1 calc R U .
H65C H 0.1115 0.5812 -0.0781 0.132 Uiso 1 1 calc R U .
C66 C 0.19156(6) 0.5973(3) 0.20168(18) 0.0428(9) Uani 1 1 d . . .
C67 C 0.20789(6) 0.5284(3) 0.2354(2) 0.0671(13) Uani 1 1 d . . .
H67A H 0.2212 0.5569 0.2332 0.101 Uiso 1 1 calc R U .
H67B H 0.2059 0.5229 0.2774 0.101 Uiso 1 1 calc R U .
H67C H 0.2069 0.4616 0.2169 0.101 Uiso 1 1 calc R U .
O2 O 0.16393(3) 0.90963(17) 0.11805(12) 0.0477(7) Uani 1 1 d . . .
O3 O 0.15167(3) 0.54016(16) 0.06979(11) 0.0368(5) Uani 1 1 d . . .
O4 O 0.13892(4) 0.7289(2) 0.19714(12) 0.0498(7) Uani 1 1 d . . .
O5 O 0.12205(4) 0.8435(2) 0.13337(15) 0.0660(8) Uani 1 1 d . . .
O6 O 0.20268(4) 0.8409(2) 0.07968(15) 0.0663(9) Uani 1 1 d . . .
O7 O 0.19202(4) 0.7207(2) 0.01158(15) 0.0705(9) Uani 1 1 d . . .
O8 O 0.14574(4) 0.6775(2) -0.04267(13) 0.0613(8) Uani 1 1 d . . .
O9 O 0.12330(3) 0.74678(19) 0.01109(13) 0.0476(6) Uani 1 1 d . . .
O10 O 0.17329(4) 0.57336(19) 0.19940(13) 0.0517(7) Uani 1 1 d . . .
O11 O 0.19824(3) 0.67752(18) 0.17858(13) 0.0476(7) Uani 1 1 d . . .
Cu5 Cu 0.02167(2) 0.20635(3) 0.29578(2) 0.03668(12) Uani 1 1 d . . .
Cu6 Cu 0.01441(2) 0.05539(3) 0.19378(2) 0.03632(11) Uani 1 1 d . . .
N5 N 0.03496(4) -0.0302(2) 0.15749(13) 0.0394(7) Uani 1 1 d . . .
N6 N 0.04518(4) 0.3038(2) 0.31881(14) 0.0389(7) Uani 1 1 d . . .
C70 C 0.02803(5) -0.1268(3) 0.12794(18) 0.0434(9) Uani 1 1 d . . .
C71 C 0.02495(6) -0.2097(3) 0.1639(2) 0.0493(10) Uani 1 1 d . . .
C72 C 0.01775(7) -0.2993(4) 0.1351(2) 0.0683(13) Uani 1 1 d . . .
H72 H 0.0160 -0.3568 0.1587 0.082 Uiso 1 1 calc R U .
C73 C 0.01320(7) -0.3054(4) 0.0738(3) 0.0772(15) Uani 1 1 d . . .
H73 H 0.0082 -0.3664 0.0556 0.093 Uiso 1 1 calc R U .
C74 C 0.01591(6) -0.2208(4) 0.0381(2) 0.0682(13) Uani 1 1 d . . .
H74 H 0.0126 -0.2256 -0.0042 0.082 Uiso 1 1 calc R U .
C75 C 0.02347(6) -0.1287(3) 0.0641(2) 0.0533(11) Uani 1 1 d . . .
C76 C 0.05364(5) -0.0062(3) 0.15733(17) 0.0430(9) Uani 1 1 d . . .
H76 H 0.0614 -0.0515 0.1377 0.052 Uiso 1 1 calc R U .
C77 C 0.06436(5) 0.0847(3) 0.18457(17) 0.0397(8) Uani 1 1 d . . .
C78 C 0.08399(5) 0.1024(3) 0.17156(19) 0.0523(10) Uani 1 1 d . . .
H78 H 0.0897 0.0573 0.1461 0.063 Uiso 1 1 calc R U .
C79 C 0.09527(6) 0.1856(4) 0.1956(2) 0.0583(12) Uani 1 1 d . . .
Cl3 Cl 0.11994(2) 0.20506(11) 0.17850(8) 0.0957(5) Uani 1 1 d . . .
C80 C 0.08733(6) 0.2501(3) 0.2340(2) 0.0538(11) Uani 1 1 d . . .
H80 H 0.0951 0.3060 0.2500 0.065 Uiso 1 1 calc R U .
C81 C 0.06794(5) 0.2352(3) 0.25033(17) 0.0414(9) Uani 1 1 d . . .
C82 C 0.05589(5) 0.1512(3) 0.22457(16) 0.0353(8) Uani 1 1 d . . .
C83 C 0.06161(5) 0.3056(3) 0.29456(17) 0.0417(9) Uani 1 1 d . . .
H83 H 0.0707 0.3588 0.3069 0.050 Uiso 1 1 calc R U .
C84 C 0.04305(5) 0.3868(3) 0.36113(19) 0.0457(9) Uani 1 1 d . . .
C85 C 0.03534(6) 0.4799(3) 0.3369(2) 0.0577(11) Uani 1 1 d . . .
C86 C 0.03325(7) 0.5590(4) 0.3773(3) 0.0820(16) Uani 1 1 d . . .
H86 H 0.0284 0.6224 0.3625 0.098 Uiso 1 1 calc R U .
C87 C 0.03829(8) 0.5443(4) 0.4387(3) 0.0888(18) Uani 1 1 d . . .
H87 H 0.0370 0.5981 0.4654 0.107 Uiso 1 1 calc R U .
C88 C 0.04525(7) 0.4520(4) 0.4612(3) 0.0805(15) Uani 1 1 d . . .
H88 H 0.0482 0.4431 0.5034 0.097 Uiso 1 1 calc R U .
C89 C 0.04806(6) 0.3706(3) 0.4231(2) 0.0559(11) Uani 1 1 d . . .
C90 C 0.05584(7) 0.2679(4) 0.4472(2) 0.0684(13) Uani 1 1 d . . .
H90A H 0.0585 0.2703 0.4910 0.103 Uiso 1 1 calc R U .
H90B H 0.0457 0.2165 0.4346 0.103 Uiso 1 1 calc R U .
H90C H 0.0683 0.2515 0.4313 0.103 Uiso 1 1 calc R U .
C91 C 0.02907(7) 0.4921(4) 0.2694(2) 0.0768(14) Uani 1 1 d . . .
H91A H 0.0317 0.4295 0.2491 0.115 Uiso 1 1 calc R U .
H91B H 0.0147 0.5081 0.2611 0.115 Uiso 1 1 calc R U .
H91C H 0.0369 0.5467 0.2547 0.115 Uiso 1 1 calc R U .
C92 C 0.02897(7) -0.2021(3) 0.2317(2) 0.0680(13) Uani 1 1 d . . .
H92A H 0.0260 -0.2668 0.2493 0.102 Uiso 1 1 calc R U .
H92B H 0.0431 -0.1847 0.2445 0.102 Uiso 1 1 calc R U .
H92C H 0.0203 -0.1500 0.2452 0.102 Uiso 1 1 calc R U .
C93 C 0.02629(7) -0.0356(4) 0.0263(2) 0.0732(14) Uani 1 1 d . . .
H93A H 0.0201 0.0226 0.0428 0.110 Uiso 1 1 calc R U .
H93B H 0.0199 -0.0469 -0.0151 0.110 Uiso 1 1 calc R U .
H93C H 0.0407 -0.0230 0.0269 0.110 Uiso 1 1 calc R U .
C100 C -0.00849(6) 0.2687(4) 0.3694(2) 0.0517(10) Uani 1 1 d . . .
C101 C -0.01729(9) 0.3566(4) 0.4008(3) 0.101(2) Uani 1 1 d . . .
H10A H -0.0120 0.4199 0.3873 0.152 Uiso 1 1 calc R U .
H10B H -0.0320 0.3560 0.3910 0.152 Uiso 1 1 calc R U .
H10C H -0.0135 0.3501 0.4442 0.152 Uiso 1 1 calc R U .
C102 C 0.02533(5) -0.0114(3) 0.36051(17) 0.0420(9) Uani 1 1 d . . .
C103 C 0.03821(6) -0.0999(3) 0.3890(2) 0.0645(12) Uani 1 1 d . . .
H10D H 0.0303 -0.1620 0.3838 0.097 Uiso 1 1 calc R U .
H10E H 0.0502 -0.1070 0.3693 0.097 Uiso 1 1 calc R U .
H10F H 0.0423 -0.0870 0.4318 0.097 Uiso 1 1 calc R U .
O12 O 0.03751(3) 0.13564(18) 0.23873(12) 0.0418(6) Uani 1 1 d . . .
O13 O 0.0000 0.1271(2) 0.2500 0.0326(7) Uani 1 2 d S T P
O14 O 0.00343(4) 0.2952(2) 0.33278(14) 0.0559(8) Uani 1 1 d . . .
O15 O -0.01332(4) 0.1797(2) 0.38040(14) 0.0624(8) Uani 1 1 d . . .
O16 O 0.03271(4) 0.0764(2) 0.36213(13) 0.0535(7) Uani 1 1 d . . .
O17 O 0.00742(3) -0.03659(18) 0.33641(13) 0.0469(7) Uani 1 1 d . . .
N110 N 0.18081(12) 0.1943(6) -0.0245(4) 0.145(3) Uani 1 1 d . U .
C110 C 0.19306(13) 0.1547(6) 0.0070(5) 0.118(3) Uani 1 1 d . U .
C111 C 0.20857(12) 0.1079(7) 0.0546(5) 0.175(4) Uani 1 1 d . U .
H11A H 0.2073 0.1375 0.0937 0.263 Uiso 1 1 calc R U .
H11B H 0.2221 0.1207 0.0450 0.263 Uiso 1 1 calc R U .
H11C H 0.2063 0.0354 0.0560 0.263 Uiso 1 1 calc R U .
N120 N 0.22312(10) 0.1639(6) 0.3052(4) 0.180(3) Uani 1 1 d . U .
C120 C 0.23787(11) 0.1613(5) 0.3343(4) 0.107(2) Uani 1 1 d . U .
C121 C 0.25670(9) 0.1666(6) 0.3761(3) 0.132(3) Uani 1 1 d . U .
H12A H 0.2567 0.2270 0.4009 0.197 Uiso 1 1 calc R U .
H12B H 0.2681 0.1692 0.3536 0.197 Uiso 1 1 calc R U .
H12C H 0.2579 0.1070 0.4019 0.197 Uiso 1 1 calc R U .
N130 N 0.0670(2) 0.3702(12) 0.1036(8) 0.182(7) Uani 0.5 1 d . U P
C130 C 0.0621(2) 0.2942(13) 0.0744(8) 0.130(6) Uani 0.5 1 d . U P
C131 C 0.0529(2) 0.2101(11) 0.0389(8) 0.141(5) Uani 0.5 1 d . U P
H13A H 0.0401 0.1924 0.0522 0.211 Uiso 0.5 1 calc R U P
H13B H 0.0620 0.1522 0.0440 0.211 Uiso 0.5 1 calc R U P
H13C H 0.0505 0.2293 -0.0035 0.211 Uiso 0.5 1 calc R U P

loop_
_atom_site_aniso_label
_atom_site_aniso_U_11
_atom_site_aniso_U_22
_atom_site_aniso_U_33
_atom_site_aniso_U_23
_atom_site_aniso_U_13
_atom_site_aniso_U_12
O1 0.0384(13) 0.0259(11) 0.0341(14) -0.0016(11) 0.0039(10) 0.0005(9)
Cu1 0.0480(3) 0.0281(2) 0.0388(3) -0.0032(2) -0.00511(19) 0.00090(17)
Cu2 0.0450(3) 0.0277(2) 0.0392(3) -0.0019(2) -0.00550(19) -0.00126(17)
Cu3 0.0411(3) 0.0321(2) 0.0433(3) -0.0085(2) 0.00962(19) -0.00356(17)
Cu4 0.0446(3) 0.0300(2) 0.0379(3) -0.0049(2) 0.00815(19) -0.00299(17)
N1 0.0417(17) 0.0380(17) 0.0412(19) -0.0039(16) -0.0055(13) 0.0006(12)
N2 0.0444(17) 0.0356(16) 0.0382(18) -0.0051(15) -0.0049(13) -0.0035(12)
N3 0.0433(18) 0.0383(17) 0.044(2) -0.0049(16) 0.0096(13) -0.0032(13)
N4 0.0467(18) 0.0389(17) 0.044(2) -0.0135(16) 0.0093(14) -0.0005(13)
C1 0.055(2) 0.0280(18) 0.043(2) 0.0061(18) -0.0121(17) 0.0014(15)
C2 0.050(3) 0.045(2) 0.062(3) -0.002(2) -0.008(2) 0.0068(18)
C3 0.059(3) 0.046(3) 0.087(4) 0.007(3) -0.023(3) 0.0011(19)
C4 0.109(4) 0.058(3) 0.056(3) 0.005(3) -0.036(3) -0.010(3)
C5 0.105(4) 0.063(3) 0.044(3) 0.006(3) -0.004(3) -0.011(3)
C6 0.070(3) 0.052(3) 0.041(3) 0.006(2) 0.001(2) -0.008(2)
C7 0.044(2) 0.0326(19) 0.038(2) 0.0051(18) -0.0041(15) 0.0030(14)
C8 0.0389(19) 0.0265(17) 0.039(2) -0.0031(17) 0.0023(15) -0.0013(13)
C9 0.0338(19) 0.0328(18) 0.055(3) 0.0010(19) 0.0044(16) 0.0020(14)
C10 0.043(2) 0.0279(18) 0.057(3) -0.0030(19) 0.0049(17) -0.0015(15)
Cl1 0.0754(7) 0.0263(5) 0.0827(9) -0.0098(6) -0.0032(6) -0.0035(4)
C11 0.051(2) 0.0341(19) 0.046(2) -0.0103(19) -0.0012(17) -0.0077(16)
C12 0.049(2) 0.0322(19) 0.038(2) -0.0045(18) -0.0025(16) -0.0026(15)
C13 0.044(2) 0.0289(18) 0.037(2) -0.0053(17) 0.0024(15) -0.0016(14)
C14 0.054(2) 0.036(2) 0.039(2) -0.0087(19) -0.0064(16) -0.0072(16)
C15 0.056(3) 0.037(2) 0.038(2) -0.0054(19) -0.0092(17) 0.0017(16)
C16 0.054(3) 0.060(3) 0.054(3) -0.003(2) -0.008(2) -0.0012(19)
C17 0.056(3) 0.095(4) 0.088(4) 0.003(4) -0.019(3) 0.006(3)
C18 0.101(4) 0.093(4) 0.074(4) 0.015(4) -0.036(3) 0.019(3)
C19 0.098(4) 0.074(3) 0.049(3) 0.011(3) -0.008(3) -0.001(3)
C20 0.073(3) 0.058(3) 0.046(3) 0.001(2) -0.006(2) -0.002(2)
C21 0.073(3) 0.114(4) 0.056(3) 0.017(3) 0.010(2) -0.012(3)
C22 0.059(3) 0.107(4) 0.076(4) 0.012(4) 0.002(2) -0.011(3)
C23 0.057(3) 0.078(3) 0.100(5) -0.015(3) 0.007(3) 0.003(2)
C24 0.090(4) 0.094(4) 0.065(4) 0.002(3) 0.026(3) -0.007(3)
C30 0.042(2) 0.047(2) 0.044(2) -0.007(2) 0.0118(16) -0.0058(16)
C31 0.057(3) 0.053(2) 0.049(3) 0.003(2) 0.0128(19) -0.0061(19)
C32 0.071(3) 0.085(3) 0.042(3) -0.001(3) 0.017(2) -0.010(3)
C33 0.072(3) 0.101(4) 0.073(4) -0.016(3) 0.036(3) -0.002(3)
C34 0.055(3) 0.116(5) 0.078(4) -0.013(4) 0.019(3) 0.019(3)
C35 0.048(3) 0.076(3) 0.054(3) -0.008(3) 0.0080(19) 0.000(2)
C36 0.042(2) 0.044(2) 0.056(3) -0.004(2) 0.0085(17) -0.0120(16)
C37 0.048(2) 0.036(2) 0.039(2) -0.0061(18) 0.0052(16) -0.0050(15)
C38 0.049(2) 0.044(2) 0.051(3) -0.004(2) 0.0034(18) -0.0108(17)
C39 0.063(3) 0.035(2) 0.044(3) -0.004(2) -0.0040(19) -0.0082(17)
Cl2 0.0840(8) 0.0590(7) 0.0662(8) -0.0181(7) -0.0047(6) -0.0278(6)
C40 0.063(3) 0.037(2) 0.041(2) -0.0087(19) 0.0045(18) -0.0012(17)
C41 0.045(2) 0.0315(18) 0.042(2) -0.0104(18) 0.0070(16) -0.0038(15)
C42 0.042(2) 0.0258(17) 0.040(2) -0.0061(17) 0.0053(15) -0.0002(14)
C43 0.051(2) 0.039(2) 0.044(2) -0.0133(19) 0.0108(17) 0.0063(16)
C44 0.042(2) 0.048(2) 0.054(3) -0.024(2) 0.0110(18) -0.0030(17)
C45 0.048(2) 0.067(3) 0.052(3) -0.020(2) 0.0107(19) -0.0060(19)
C46 0.056(3) 0.101(4) 0.053(3) -0.018(3) 0.022(2) -0.013(2)
C47 0.049(3) 0.114(4) 0.075(4) -0.027(4) 0.019(3) -0.005(3)
C48 0.051(3) 0.098(4) 0.084(4) -0.016(4) 0.000(2) 0.014(2)
C49 0.048(3) 0.074(3) 0.059(3) -0.008(3) 0.007(2) 0.008(2)
C50 0.077(3) 0.097(4) 0.089(5) 0.018(4) -0.005(3) 0.016(3)
C51 0.065(3) 0.118(4) 0.051(3) 0.007(3) 0.016(2) -0.001(3)
C52 0.070(3) 0.091(4) 0.061(3) 0.019(3) 0.009(2) 0.009(3)
C53 0.066(3) 0.105(4) 0.067(4) 0.007(3) -0.007(2) 0.023(3)
C60 0.055(3) 0.049(2) 0.049(3) -0.008(2) 0.0116(19) 0.0015(19)
C61 0.141(5) 0.096(4) 0.065(4) -0.020(4) 0.019(3) 0.058(4)
C62 0.053(3) 0.061(3) 0.057(3) -0.013(2) 0.015(2) -0.020(2)
C63 0.125(5) 0.151(6) 0.078(4) -0.035(4) 0.042(4) -0.090(4)
C64 0.059(3) 0.038(2) 0.045(3) -0.003(2) -0.0060(19) 0.0041(17)
C65 0.075(3) 0.092(4) 0.087(4) -0.047(4) -0.018(3) 0.009(3)
C66 0.049(2) 0.037(2) 0.040(2) -0.0007(19) -0.0037(16) 0.0000(16)
C67 0.064(3) 0.051(3) 0.079(4) 0.015(3) -0.017(2) 0.004(2)
O2 0.0620(16) 0.0227(12) 0.0508(17) -0.0046(13) -0.0167(12) -0.0013(10)
O3 0.0477(14) 0.0260(12) 0.0375(15) -0.0090(11) 0.0090(10) -0.0037(10)
O4 0.0639(17) 0.0434(15) 0.0433(17) -0.0087(14) 0.0116(12) 0.0019(12)
O5 0.069(2) 0.078(2) 0.051(2) -0.0056(18) 0.0091(15) 0.0259(15)
O6 0.073(2) 0.071(2) 0.056(2) -0.0099(18) 0.0108(15) -0.0289(15)
O7 0.078(2) 0.0635(19) 0.079(2) -0.0280(19) 0.0424(17) -0.0301(16)
O8 0.0560(18) 0.082(2) 0.0440(18) -0.0006(17) 0.0013(13) 0.0128(15)
O9 0.0516(16) 0.0395(14) 0.0480(17) -0.0113(14) -0.0045(12) 0.0018(11)
O10 0.0569(17) 0.0431(15) 0.0527(18) 0.0088(14) -0.0005(13) 0.0015(12)
O11 0.0426(15) 0.0377(14) 0.0590(19) 0.0042(14) -0.0039(12) 0.0016(11)
Cu5 0.0364(2) 0.0395(2) 0.0354(3) -0.0044(2) 0.00954(18) -0.00284(17)
Cu6 0.0340(2) 0.0406(2) 0.0353(3) -0.0052(2) 0.00823(17) 0.00009(17)
N5 0.0397(17) 0.0478(18) 0.0313(17) -0.0063(15) 0.0069(12) 0.0007(13)
N6 0.0420(17) 0.0384(17) 0.0368(18) -0.0042(15) 0.0072(13) -0.0043(13)
C70 0.044(2) 0.047(2) 0.041(2) -0.007(2) 0.0108(16) 0.0050(16)
C71 0.056(2) 0.043(2) 0.050(3) -0.006(2) 0.0134(19) 0.0114(17)
C72 0.090(3) 0.051(3) 0.066(4) -0.006(3) 0.016(3) -0.003(2)
C73 0.091(4) 0.061(3) 0.080(4) -0.020(3) 0.015(3) -0.019(3)
C74 0.069(3) 0.088(4) 0.047(3) -0.030(3) 0.007(2) -0.013(2)
C75 0.047(2) 0.070(3) 0.044(3) -0.006(2) 0.0085(18) -0.0024(19)
C76 0.041(2) 0.053(2) 0.036(2) -0.0080(19) 0.0101(15) 0.0101(17)
C77 0.0341(19) 0.051(2) 0.034(2) -0.0015(19) 0.0065(14) 0.0028(16)
C78 0.042(2) 0.065(3) 0.054(3) -0.007(2) 0.0220(18) -0.0003(19)
C79 0.039(2) 0.078(3) 0.064(3) -0.005(3) 0.026(2) -0.008(2)
Cl3 0.0556(7) 0.1160(11) 0.1269(13) -0.0244(10) 0.0517(8) -0.0243(7)
C80 0.045(2) 0.061(3) 0.057(3) 0.000(2) 0.0119(19) -0.0155(19)
C81 0.037(2) 0.048(2) 0.040(2) 0.0046(19) 0.0074(15) -0.0015(16)
C82 0.0311(19) 0.045(2) 0.0302(19) 0.0011(17) 0.0040(14) -0.0004(14)
C83 0.037(2) 0.045(2) 0.042(2) -0.0029(19) 0.0045(16) -0.0073(16)
C84 0.043(2) 0.043(2) 0.052(3) -0.009(2) 0.0110(17) -0.0066(16)
C85 0.054(3) 0.046(2) 0.073(3) -0.009(3) 0.008(2) -0.0016(18)
C86 0.084(4) 0.054(3) 0.109(5) -0.011(4) 0.015(3) 0.008(2)
C87 0.102(4) 0.064(4) 0.100(5) -0.044(4) 0.014(3) 0.003(3)
C88 0.084(3) 0.093(4) 0.064(4) -0.035(3) 0.009(3) -0.005(3)
C89 0.058(3) 0.062(3) 0.046(3) -0.014(2) 0.0033(19) -0.006(2)
C90 0.077(3) 0.078(3) 0.048(3) -0.004(3) 0.002(2) 0.004(2)
C91 0.098(4) 0.050(3) 0.079(4) 0.012(3) 0.005(3) 0.007(2)
C92 0.099(4) 0.054(3) 0.052(3) 0.007(3) 0.016(2) 0.012(2)
C93 0.082(3) 0.098(4) 0.039(3) 0.006(3) 0.009(2) -0.008(3)
C100 0.055(3) 0.060(3) 0.041(2) -0.004(2) 0.0095(18) 0.005(2)
C101 0.142(5) 0.089(4) 0.087(5) -0.008(4) 0.067(4) 0.041(3)
C102 0.043(2) 0.047(2) 0.036(2) 0.0045(19) 0.0097(16) 0.0060(17)
C103 0.065(3) 0.057(3) 0.067(3) 0.003(3) -0.006(2) 0.009(2)
O12 0.0301(13) 0.0518(15) 0.0460(16) -0.0093(13) 0.0141(10) -0.0054(10)
O13 0.0288(17) 0.0395(18) 0.0307(19) 0.000 0.0085(13) 0.000
O14 0.0538(17) 0.0530(17) 0.066(2) -0.0128(16) 0.0248(14) -0.0045(12)
O15 0.082(2) 0.065(2) 0.0450(19) -0.0005(17) 0.0255(15) -0.0032(16)
O16 0.0552(16) 0.0492(16) 0.0513(18) 0.0044(15) -0.0087(13) -0.0056(12)
O17 0.0365(14) 0.0435(14) 0.0599(19) 0.0065(14) 0.0039(12) -0.0014(11)
N110 0.175(7) 0.135(6) 0.138(7) 0.028(5) 0.067(5) 0.023(4)
C110 0.119(6) 0.089(5) 0.161(8) 0.025(5) 0.072(5) 0.006(4)
C111 0.139(6) 0.159(8) 0.236(10) 0.044(7) 0.056(6) 0.023(5)
N120 0.118(5) 0.180(7) 0.222(8) -0.052(6) -0.046(5) -0.028(4)
C120 0.091(5) 0.101(4) 0.130(6) -0.036(4) 0.019(4) -0.010(4)
C121 0.078(4) 0.172(7) 0.145(7) 0.020(6) 0.018(4) 0.005(4)
N130 0.153(11) 0.179(12) 0.213(16) -0.036(12) 0.021(10) -0.072(9)
C130 0.092(10) 0.143(11) 0.155(14) 0.002(10) 0.015(8) -0.032(8)
C131 0.141(12) 0.120(10) 0.153(14) 0.018(10) -0.006(10) -0.016(8)

loop_
_atom_type_symbol
_atom_type_description
_atom_type_scat_dispersion_real
_atom_type_scat_dispersion_imag
_atom_type_scat_source
C C 0.0033 0.0016 'International Tables Vol C Tables 4.2.6.8 and 6.1.1.4'
H H 0.0000 0.0000 'International Tables Vol C Tables 4.2.6.8 and 6.1.1.4'
Cl Cl 0.1484 0.1585 'International Tables Vol C Tables 4.2.6.8 and 6.1.1.4'
Cu Cu 0.3201 1.2651 'International Tables Vol C Tables 4.2.6.8 and 6.1.1.4'
N N 0.0061 0.0033 'International Tables Vol C Tables 4.2.6.8 and 6.1.1.4'
O O 0.0106 0.0060 'International Tables Vol C Tables 4.2.6.8 and 6.1.1.4'

loop_
_geom_angle_atom_site_label_1
_geom_angle_atom_site_label_2
_geom_angle_atom_site_label_3
_geom_angle
_geom_angle_site_symmetry_1
_geom_angle_site_symmetry_3
Cu3 O1 Cu2 117.49(10) . .
Cu3 O1 Cu4 102.99(10) . .
Cu2 O1 Cu4 113.73(12) . .
Cu3 O1 Cu1 113.85(12) . .
Cu2 O1 Cu1 102.63(10) . .
Cu4 O1 Cu1 105.93(10) . .
O1 Cu1 O9 97.68(10) . .
O1 Cu1 N1 156.96(10) . .
O9 Cu1 N1 94.38(11) . .
O1 Cu1 O2 79.02(9) . .
O9 Cu1 O2 175.36(11) . .
N1 Cu1 O2 89.85(11) . .
O1 Cu1 O5 100.69(10) . .
O9 Cu1 O5 90.08(11) . .
N1 Cu1 O5 98.85(12) . .
O2 Cu1 O5 87.35(11) . .
O1 Cu1 Cu2 38.48(6) . .
O9 Cu1 Cu2 136.10(7) . .
N1 Cu1 Cu2 127.22(8) . .
O2 Cu1 Cu2 40.54(6) . .
O5 Cu1 Cu2 95.79(8) . .
O1 Cu2 O11 97.14(10) . .
O1 Cu2 O2 79.74(9) . .
O11 Cu2 O2 176.86(10) . .
O1 Cu2 N2 159.94(11) . .
O11 Cu2 N2 93.46(11) . .
O2 Cu2 N2 89.44(11) . .
O1 Cu2 O6 97.71(10) . .
O11 Cu2 O6 94.03(12) . .
O2 Cu2 O6 86.73(11) . .
N2 Cu2 O6 98.49(11) . .
O1 Cu2 Cu1 38.89(6) . .
O11 Cu2 Cu1 136.03(8) . .
O2 Cu2 Cu1 40.85(6) . .
N2 Cu2 Cu1 128.34(8) . .
O6 Cu2 Cu1 92.59(8) . .
O1 Cu3 O7 100.38(11) . .
O1 Cu3 O3 80.06(9) . .
O7 Cu3 O3 171.68(13) . .
O1 Cu3 N4 166.48(11) . .
O7 Cu3 N4 90.67(12) . .
O3 Cu3 N4 87.88(11) . .
O1 Cu3 O8 97.05(10) . .
O7 Cu3 O8 97.58(13) . .
O3 Cu3 O8 90.59(10) . .
N4 Cu3 O8 89.11(12) . .
O1 Cu3 Cu4 38.79(6) . .
O7 Cu3 Cu4 137.72(9) . .
O3 Cu3 Cu4 41.48(6) . .
N4 Cu3 Cu4 128.48(9) . .
O8 Cu3 Cu4 98.21(7) . .
O1 Cu4 O4 96.37(10) . .
O1 Cu4 O3 79.81(9) . .
O4 Cu4 O3 176.10(10) . .
O1 Cu4 N3 158.17(11) . .
O4 Cu4 N3 93.31(11) . .
O3 Cu4 N3 90.03(11) . .
O1 Cu4 O10 91.24(9) . .
O4 Cu4 O10 91.05(11) . .
O3 Cu4 O10 89.81(10) . .
N3 Cu4 O10 108.13(11) . .
O1 Cu4 Cu3 38.22(6) . .
O4 Cu4 Cu3 134.45(8) . .
O3 Cu4 Cu3 41.79(6) . .
N3 Cu4 Cu3 130.15(9) . .
O10 Cu4 Cu3 87.62(7) . .
C7 N1 C1 114.9(3) . .
C7 N1 Cu1 125.4(3) . .
C1 N1 Cu1 119.7(2) . .
C14 N2 C15 116.0(3) . .
C14 N2 Cu2 124.6(3) . .
C15 N2 Cu2 119.4(2) . .
C36 N3 C30 114.6(3) . .
C36 N3 Cu4 124.2(3) . .
C30 N3 Cu4 120.5(2) . .
C43 N4 C44 116.6(3) . .
C43 N4 Cu3 122.7(2) . .
C44 N4 Cu3 120.6(2) . .
C6 C1 C2 123.0(4) . .
C6 C1 N1 118.4(3) . .
C2 C1 N1 118.5(4) . .
C3 C2 C1 117.0(4) . .
C3 C2 C23 122.0(4) . .
C1 C2 C23 121.0(4) . .
C4 C3 C2 120.8(4) . .
C4 C3 H3 119.6 . .
C2 C3 H3 119.6 . .
C5 C4 C3 120.5(5) . .
C5 C4 H4 119.8 . .
C3 C4 H4 119.8 . .
C4 C5 C6 121.2(5) . .
C4 C5 H5 119.4 . .
C6 C5 H5 119.4 . .
C5 C6 C1 117.3(4) . .
C5 C6 C24 121.2(4) . .
C1 C6 C24 121.5(4) . .
N1 C7 C8 126.8(3) . .
N1 C7 H7 116.6 . .
C8 C7 H7 116.6 . .
C9 C8 C13 120.0(3) . .
C9 C8 C7 116.2(3) . .
C13 C8 C7 123.7(3) . .
C10 C9 C8 120.9(3) . .
C10 C9 H9 119.5 . .
C8 C9 H9 119.5 . .
C9 C10 C11 120.4(3) . .
C9 C10 Cl1 119.7(3) . .
C11 C10 Cl1 119.9(3) . .
C10 C11 C12 120.6(3) . .
C10 C11 H11 119.7 . .
C12 C11 H11 119.7 . .
C11 C12 C13 119.6(3) . .
C11 C12 C14 116.6(3) . .
C13 C12 C14 123.8(3) . .
O2 C13 C8 121.4(3) . .
O2 C13 C12 120.2(3) . .
C8 C13 C12 118.4(3) . .
N2 C14 C12 128.0(3) . .
N2 C14 H14 116.0 . .
C12 C14 H14 116.0 . .
C16 C15 C20 122.3(4) . .
C16 C15 N2 118.4(4) . .
C20 C15 N2 119.2(4) . .
C17 C16 C15 117.6(5) . .
C17 C16 C22 121.0(4) . .
C15 C16 C22 121.3(4) . .
C16 C17 C18 120.8(5) . .
C16 C17 H17 119.6 . .
C18 C17 H17 119.6 . .
C19 C18 C17 120.0(5) . .
C19 C18 H18 120.0 . .
C17 C18 H18 120.0 . .
C18 C19 C20 121.0(5) . .
C18 C19 H19 119.5 . .
C20 C19 H19 119.5 . .
C19 C20 C15 118.2(4) . .
C19 C20 C21 120.1(5) . .
C15 C20 C21 121.6(4) . .
C20 C21 H21A 109.5 . .
C20 C21 H21B 109.5 . .
H21A C21 H21B 109.5 . .
C20 C21 H21C 109.5 . .
H21A C21 H21C 109.5 . .
H21B C21 H21C 109.5 . .
C16 C22 H22A 109.5 . .
C16 C22 H22B 109.5 . .
H22A C22 H22B 109.5 . .
C16 C22 H22C 109.5 . .
H22A C22 H22C 109.5 . .
H22B C22 H22C 109.5 . .
C2 C23 H23A 109.5 . .
C2 C23 H23B 109.5 . .
H23A C23 H23B 109.5 . .
C2 C23 H23C 109.5 . .
H23A C23 H23C 109.5 . .
H23B C23 H23C 109.5 . .
C6 C24 H24A 109.5 . .
C6 C24 H24B 109.5 . .
H24A C24 H24B 109.5 . .
C6 C24 H24C 109.5 . .
H24A C24 H24C 109.5 . .
H24B C24 H24C 109.5 . .
C31 C30 C35 123.1(4) . .
C31 C30 N3 119.1(3) . .
C35 C30 N3 117.7(4) . .
C30 C31 C32 117.6(4) . .
C30 C31 C52 122.3(4) . .
C32 C31 C52 120.1(4) . .
C33 C32 C31 120.3(4) . .
C33 C32 H32 119.8 . .
C31 C32 H32 119.8 . .
C32 C33 C34 120.4(4) . .
C32 C33 H33 119.8 . .
C34 C33 H33 119.8 . .
C33 C34 C35 121.4(4) . .
C33 C34 H34 119.3 . .
C35 C34 H34 119.3 . .
C34 C35 C30 117.1(4) . .
C34 C35 C53 119.8(4) . .
C30 C35 C53 123.1(4) . .
N3 C36 C37 128.7(3) . .
N3 C36 H36 115.7 . .
C37 C36 H36 115.7 . .
C38 C37 C42 120.1(4) . .
C38 C37 C36 116.6(3) . .
C42 C37 C36 123.3(3) . .
C39 C38 C37 121.5(4) . .
C39 C38 H38 119.2 . .
C37 C38 H38 119.2 . .
C38 C39 C40 119.7(3) . .
C38 C39 Cl2 120.2(3) . .
C40 C39 Cl2 120.1(3) . .
C39 C40 C41 120.6(4) . .
C39 C40 H40 119.7 . .
C41 C40 H40 119.7 . .
C40 C41 C42 120.5(3) . .
C40 C41 C43 116.6(3) . .
C42 C41 C43 122.8(3) . .
O3 C42 C37 121.8(3) . .
O3 C42 C41 120.6(3) . .
C37 C42 C41 117.6(3) . .
N4 C43 C41 127.3(3) . .
N4 C43 H43 116.4 . .
C41 C43 H43 116.4 . .
C49 C44 C45 122.4(4) . .
C49 C44 N4 117.8(4) . .
C45 C44 N4 119.7(3) . .
C44 C45 C46 118.1(4) . .
C44 C45 C51 122.9(4) . .
C46 C45 C51 119.0(4) . .
C47 C46 C45 120.0(5) . .
C47 C46 H46 120.0 . .
C45 C46 H46 120.0 . .
C48 C47 C46 120.4(4) . .
C48 C47 H47 119.8 . .
C46 C47 H47 119.8 . .
C47 C48 C49 121.4(5) . .
C47 C48 H48 119.3 . .
C49 C48 H48 119.3 . .
C44 C49 C48 117.6(5) . .
C44 C49 C50 120.0(4) . .
C48 C49 C50 122.3(4) . .
C49 C50 H50A 109.5 . .
C49 C50 H50B 109.5 . .
H50A C50 H50B 109.5 . .
C49 C50 H50C 109.5 . .
H50A C50 H50C 109.5 . .
H50B C50 H50C 109.5 . .
C45 C51 H51A 109.5 . .
C45 C51 H51B 109.5 . .
H51A C51 H51B 109.5 . .
C45 C51 H51C 109.5 . .
H51A C51 H51C 109.5 . .
H51B C51 H51C 109.5 . .
C31 C52 H52A 109.5 . .
C31 C52 H52B 109.5 . .
H52A C52 H52B 109.5 . .
C31 C52 H52C 109.5 . .
H52A C52 H52C 109.5 . .
H52B C52 H52C 109.5 . .
C35 C53 H53A 109.5 . .
C35 C53 H53B 109.5 . .
H53A C53 H53B 109.5 . .
C35 C53 H53C 109.5 . .
H53A C53 H53C 109.5 . .
H53B C53 H53C 109.5 . .
O5 C60 O4 126.3(4) . .
O5 C60 C61 119.4(4) . .
O4 C60 C61 114.3(4) . .
C60 C61 H61A 109.5 . .
C60 C61 H61B 109.5 . .
H61A C61 H61B 109.5 . .
C60 C61 H61C 109.5 . .
H61A C61 H61C 109.5 . .
H61B C61 H61C 109.5 . .
O6 C62 O7 126.8(4) . .
O6 C62 C63 120.0(4) . .
O7 C62 C63 113.2(4) . .
C62 C63 H63A 109.5 . .
C62 C63 H63B 109.5 . .
H63A C63 H63B 109.5 . .
C62 C63 H63C 109.5 . .
H63A C63 H63C 109.5 . .
H63B C63 H63C 109.5 . .
O8 C64 O9 125.6(4) . .
O8 C64 C65 117.9(4) . .
O9 C64 C65 116.4(4) . .
C64 C65 H65A 109.5 . .
C64 C65 H65B 109.5 . .
H65A C65 H65B 109.5 . .
C64 C65 H65C 109.5 . .
H65A C65 H65C 109.5 . .
H65B C65 H65C 109.5 . .
O10 C66 O11 125.7(3) . .
O10 C66 C67 119.1(4) . .
O11 C66 C67 115.2(3) . .
C66 C67 H67A 109.5 . .
C66 C67 H67B 109.5 . .
H67A C67 H67B 109.5 . .
C66 C67 H67C 109.5 . .
H67A C67 H67C 109.5 . .
H67B C67 H67C 109.5 . .
C13 O2 Cu2 131.3(2) . .
C13 O2 Cu1 130.1(2) . .
Cu2 O2 Cu1 98.61(10) . .
C42 O3 Cu4 130.2(2) . .
C42 O3 Cu3 125.5(2) . .
Cu4 O3 Cu3 96.73(9) . .
C60 O4 Cu4 123.0(3) . .
C60 O5 Cu1 118.8(2) . .
C62 O6 Cu2 123.3(2) . .
C62 O7 Cu3 138.8(3) . .
C64 O8 Cu3 120.5(3) . .
C64 O9 Cu1 121.3(2) . .
C66 O10 Cu4 129.8(2) . .
C66 O11 Cu2 125.3(2) . .
O13 Cu5 O14 95.03(10) . .
O13 Cu5 O12 80.33(8) . .
O14 Cu5 O12 165.17(12) . .
O13 Cu5 N6 163.09(10) . .
O14 Cu5 N6 90.86(11) . .
O12 Cu5 N6 89.98(11) . .
O13 Cu5 O16 94.59(10) . .
O14 Cu5 O16 109.33(12) . .
O12 Cu5 O16 85.18(10) . .
N6 Cu5 O16 98.39(11) . .
O13 Cu5 Cu6 38.93(4) . .
O14 Cu5 Cu6 132.53(9) . .
O12 Cu5 Cu6 41.40(7) . .
N6 Cu5 Cu6 129.98(9) . .
O16 Cu5 Cu6 89.79(7) . .
O13 Cu6 O17 96.66(9) . 2
O13 Cu6 O12 80.34(8) . .
O17 Cu6 O12 169.65(11) 2 .
O13 Cu6 N5 163.16(9) . .
O17 Cu6 N5 91.46(11) 2 .
O12 Cu6 N5 89.05(10) . .
O13 Cu6 O15 98.73(10) . 2
O17 Cu6 O15 104.46(11) 2 2
O12 Cu6 O15 85.82(11) . 2
N5 Cu6 O15 93.45(11) . 2
O13 Cu6 Cu5 39.19(4) . .
O17 Cu6 Cu5 135.02(8) 2 .
O12 Cu6 Cu5 41.14(6) . .
N5 Cu6 Cu5 128.85(8) . .
O15 Cu6 Cu5 93.35(8) 2 .
C76 N5 C70 116.8(3) . .
C76 N5 Cu6 124.9(3) . .
C70 N5 Cu6 118.3(2) . .
C83 N6 C84 115.1(3) . .
C83 N6 Cu5 125.0(2) . .
C84 N6 Cu5 119.5(2) . .
C71 C70 C75 122.7(4) . .
C71 C70 N5 118.9(4) . .
C75 C70 N5 118.3(4) . .
C70 C71 C72 118.1(4) . .
C70 C71 C92 120.7(4) . .
C72 C71 C92 121.2(4) . .
C73 C72 C71 121.6(5) . .
C73 C72 H72 119.2 . .
C71 C72 H72 119.2 . .
C72 C73 C74 120.0(5) . .
C72 C73 H73 120.0 . .
C74 C73 H73 120.0 . .
C73 C74 C75 121.3(5) . .
C73 C74 H74 119.4 . .
C75 C74 H74 119.4 . .
C74 C75 C70 116.3(4) . .
C74 C75 C93 122.2(4) . .
C70 C75 C93 121.4(4) . .
N5 C76 C77 127.4(3) . .
N5 C76 H76 116.3 . .
C77 C76 H76 116.3 . .
C78 C77 C82 119.6(3) . .
C78 C77 C76 117.2(3) . .
C82 C77 C76 123.1(3) . .
C79 C78 C77 121.2(4) . .
C79 C78 H78 119.4 . .
C77 C78 H78 119.4 . .
C80 C79 C78 119.8(3) . .
C80 C79 Cl3 120.2(3) . .
C78 C79 Cl3 119.9(3) . .
C79 C80 C81 121.9(4) . .
C79 C80 H80 119.0 . .
C81 C80 H80 119.0 . .
C80 C81 C82 118.9(3) . .
C80 C81 C83 116.9(3) . .
C82 C81 C83 124.2(3) . .
O12 C82 C77 121.2(3) . .
O12 C82 C81 120.3(3) . .
C77 C82 C81 118.5(3) . .
N6 C83 C81 128.2(3) . .
N6 C83 H83 115.9 . .
C81 C83 H83 115.9 . .
C89 C84 C85 122.5(4) . .
C89 C84 N6 119.6(4) . .
C85 C84 N6 117.9(4) . .
C86 C85 C84 117.8(5) . .
C86 C85 C91 121.7(5) . .
C84 C85 C91 120.5(4) . .
C87 C86 C85 120.4(5) . .
C87 C86 H86 119.8 . .
C85 C86 H86 119.8 . .
C88 C87 C86 120.7(5) . .
C88 C87 H87 119.7 . .
C86 C87 H87 119.7 . .
C87 C88 C89 121.6(5) . .
C87 C88 H88 119.2 . .
C89 C88 H88 119.2 . .
C84 C89 C88 117.0(5) . .
C84 C89 C90 120.7(4) . .
C88 C89 C90 122.4(5) . .
C89 C90 H90A 109.5 . .
C89 C90 H90B 109.5 . .
H90A C90 H90B 109.5 . .
C89 C90 H90C 109.5 . .
H90A C90 H90C 109.5 . .
H90B C90 H90C 109.5 . .
C85 C91 H91A 109.5 . .
C85 C91 H91B 109.5 . .
H91A C91 H91B 109.5 . .
C85 C91 H91C 109.5 . .
H91A C91 H91C 109.5 . .
H91B C91 H91C 109.5 . .
C71 C92 H92A 109.5 . .
C71 C92 H92B 109.5 . .
H92A C92 H92B 109.5 . .
C71 C92 H92C 109.5 . .
H92A C92 H92C 109.5 . .
H92B C92 H92C 109.5 . .
C75 C93 H93A 109.5 . .
C75 C93 H93B 109.5 . .
H93A C93 H93B 109.5 . .
C75 C93 H93C 109.5 . .
H93A C93 H93C 109.5 . .
H93B C93 H93C 109.5 . .
O15 C100 O14 126.0(4) . .
O15 C100 C101 120.0(4) . .
O14 C100 C101 114.1(4) . .
C100 C101 H10A 109.5 . .
C100 C101 H10B 109.5 . .
H10A C101 H10B 109.5 . .
C100 C101 H10C 109.5 . .
H10A C101 H10C 109.5 . .
H10B C101 H10C 109.5 . .
O16 C102 O17 126.0(3) . .
O16 C102 C103 120.0(3) . .
O17 C102 C103 114.0(3) . .
C102 C103 H10D 109.5 . .
C102 C103 H10E 109.5 . .
H10D C103 H10E 109.5 . .
C102 C103 H10F 109.5 . .
H10D C103 H10F 109.5 . .
H10E C103 H10F 109.5 . .
C82 O12 Cu5 132.2(2) . .
C82 O12 Cu6 128.9(2) . .
Cu5 O12 Cu6 97.46(9) . .
Cu6 O13 Cu6 121.47(16) . 2
Cu6 O13 Cu5 108.647(19) . 2
Cu6 O13 Cu5 101.875(18) 2 2
Cu6 O13 Cu5 101.877(18) . .
Cu6 O13 Cu5 108.653(19) 2 .
Cu5 O13 Cu5 114.96(15) 2 .
C100 O14 Cu5 126.3(3) . .
C100 O15 Cu6 120.2(3) . 2
C102 O16 Cu5 125.3(2) . .
C102 O17 Cu6 126.1(2) . 2
N110 C110 C111 173.6(10) . .
C110 C111 H11A 109.5 . .
C110 C111 H11B 109.5 . .
H11A C111 H11B 109.5 . .
C110 C111 H11C 109.5 . .
H11A C111 H11C 109.5 . .
H11B C111 H11C 109.5 . .
N120 C120 C121 174.2(9) . .
C120 C121 H12A 109.5 . .
C120 C121 H12B 109.5 . .
H12A C121 H12B 109.5 . .
C120 C121 H12C 109.5 . .
H12A C121 H12C 109.5 . .
H12B C121 H12C 109.5 . .
N130 C130 C131 170.5(17) . .
C130 C131 H13A 109.5 . .
C130 C131 H13B 109.5 . .
H13A C131 H13B 109.5 . .
C130 C131 H13C 109.5 . .
H13A C131 H13C 109.5 . .
H13B C131 H13C 109.5 . .

loop_
_geom_bond_atom_site_label_1
_geom_bond_atom_site_label_2
_geom_bond_distance
_geom_bond_site_symmetry_2
O1 Cu3 1.896(2) .
O1 Cu2 1.913(2) .
O1 Cu4 1.920(2) .
O1 Cu1 1.930(2) .
Cu1 O9 1.942(2) .
Cu1 N1 1.984(3) .
Cu1 O2 1.985(2) .
Cu1 O5 2.278(3) .
Cu1 Cu2 3.0001(6) .
Cu2 O11 1.924(2) .
Cu2 O2 1.972(2) .
Cu2 N2 2.003(3) .
Cu2 O6 2.296(3) .
Cu3 O7 1.910(3) .
Cu3 O3 2.004(2) .
Cu3 N4 2.004(3) .
Cu3 O8 2.270(3) .
Cu3 Cu4 2.9861(6) .
Cu4 O4 1.933(3) .
Cu4 O3 1.991(2) .
Cu4 N3 2.000(3) .
Cu4 O10 2.301(3) .
N1 C7 1.296(4) .
N1 C1 1.437(4) .
N2 C14 1.296(4) .
N2 C15 1.450(4) .
N3 C36 1.292(4) .
N3 C30 1.451(4) .
N4 C43 1.272(4) .
N4 C44 1.442(4) .
C1 C6 1.385(6) .
C1 C2 1.394(5) .
C2 C3 1.391(6) .
C2 C23 1.490(6) .
C3 C4 1.376(7) .
C3 H3 0.9300 .
C4 C5 1.366(6) .
C4 H4 0.9300 .
C5 C6 1.385(6) .
C5 H5 0.9300 .
C6 C24 1.515(6) .
C7 C8 1.456(5) .
C7 H7 0.9300 .
C8 C9 1.395(5) .
C8 C13 1.405(5) .
C9 C10 1.368(5) .
C9 H9 0.9300 .
C10 C11 1.372(5) .
C10 Cl1 1.747(3) .
C11 C12 1.403(5) .
C11 H11 0.9300 .
C12 C13 1.419(5) .
C12 C14 1.433(5) .
C13 O2 1.304(4) .
C14 H14 0.9300 .
C15 C16 1.380(5) .
C15 C20 1.387(6) .
C16 C17 1.378(6) .
C16 C22 1.506(6) .
C17 C18 1.392(7) .
C17 H17 0.9300 .
C18 C19 1.357(7) .
C18 H18 0.9300 .
C19 C20 1.373(6) .
C19 H19 0.9300 .
C20 C21 1.512(6) .
C21 H21A 0.9600 .
C21 H21B 0.9600 .
C21 H21C 0.9600 .
C22 H22A 0.9600 .
C22 H22B 0.9600 .
C22 H22C 0.9600 .
C23 H23A 0.9600 .
C23 H23B 0.9600 .
C23 H23C 0.9600 .
C24 H24A 0.9600 .
C24 H24B 0.9600 .
C24 H24C 0.9600 .
C30 C31 1.375(5) .
C30 C35 1.386(5) .
C31 C32 1.397(5) .
C31 C52 1.495(5) .
C32 C33 1.369(6) .
C32 H32 0.9300 .
C33 C34 1.370(7) .
C33 H33 0.9300 .
C34 C35 1.379(6) .
C34 H34 0.9300 .
C35 C53 1.489(6) .
C36 C37 1.450(5) .
C36 H36 0.9300 .
C37 C38 1.392(5) .
C37 C42 1.403(5) .
C38 C39 1.366(5) .
C38 H38 0.9300 .
C39 C40 1.373(5) .
C39 Cl2 1.740(4) .
C40 C41 1.392(5) .
C40 H40 0.9300 .
C41 C42 1.416(5) .
C41 C43 1.458(5) .
C42 O3 1.313(4) .
C43 H43 0.9300 .
C44 C49 1.378(6) .
C44 C45 1.384(6) .
C45 C46 1.403(5) .
C45 C51 1.495(6) .
C46 C47 1.378(6) .
C46 H46 0.9300 .
C47 C48 1.360(7) .
C47 H47 0.9300 .
C48 C49 1.396(6) .
C48 H48 0.9300 .
C49 C50 1.491(6) .
C50 H50A 0.9600 .
C50 H50B 0.9600 .
C50 H50C 0.9600 .
C51 H51A 0.9600 .
C51 H51B 0.9600 .
C51 H51C 0.9600 .
C52 H52A 0.9600 .
C52 H52B 0.9600 .
C52 H52C 0.9600 .
C53 H53A 0.9600 .
C53 H53B 0.9600 .
C53 H53C 0.9600 .
C60 O5 1.223(5) .
C60 O4 1.282(5) .
C60 C61 1.521(6) .
C61 H61A 0.9600 .
C61 H61B 0.9600 .
C61 H61C 0.9600 .
C62 O6 1.225(5) .
C62 O7 1.253(4) .
C62 C63 1.498(6) .
C63 H63A 0.9600 .
C63 H63B 0.9600 .
C63 H63C 0.9600 .
C64 O8 1.239(4) .
C64 O9 1.254(5) .
C64 C65 1.493(5) .
C65 H65A 0.9600 .
C65 H65B 0.9600 .
C65 H65C 0.9600 .
C66 O10 1.235(4) .
C66 O11 1.271(4) .
C66 C67 1.511(5) .
C67 H67A 0.9600 .
C67 H67B 0.9600 .
C67 H67C 0.9600 .
Cu5 O13 1.9242(17) .
Cu5 O14 1.933(3) .
Cu5 O12 1.977(2) .
Cu5 N6 2.008(3) .
Cu5 O16 2.289(3) .
Cu5 Cu6 2.9798(6) .
Cu6 O13 1.9134(15) .
Cu6 O17 1.914(2) 2
Cu6 O12 1.987(2) .
Cu6 N5 2.008(3) .
Cu6 O15 2.300(3) 2
N5 C76 1.268(4) .
N5 C70 1.461(5) .
N6 C83 1.274(4) .
N6 C84 1.452(5) .
C70 C71 1.375(5) .
C70 C75 1.399(5) .
C71 C72 1.380(6) .
C71 C92 1.488(6) .
C72 C73 1.347(7) .
C72 H72 0.9300 .
C73 C74 1.385(7) .
C73 H73 0.9300 .
C74 C75 1.393(6) .
C74 H74 0.9300 .
C75 C93 1.502(6) .
C76 C77 1.464(5) .
C76 H76 0.9300 .
C77 C78 1.382(4) .
C77 C82 1.410(5) .
C78 C79 1.377(6) .
C78 H78 0.9300 .
C79 C80 1.354(5) .
C79 Cl3 1.737(4) .
C80 C81 1.388(5) .
C80 H80 0.9300 .
C81 C82 1.422(5) .
C81 C83 1.446(5) .
C82 O12 1.307(4) .
C83 H83 0.9300 .
C84 C89 1.377(6) .
C84 C85 1.393(6) .
C85 C86 1.384(6) .
C85 C91 1.499(6) .
C86 C87 1.362(8) .
C86 H86 0.9300 .
C87 C88 1.358(7) .
C87 H87 0.9300 .
C88 C89 1.386(6) .
C88 H88 0.9300 .
C89 C90 1.503(6) .
C90 H90A 0.9600 .
C90 H90B 0.9600 .
C90 H90C 0.9600 .
C91 H91A 0.9600 .
C91 H91B 0.9600 .
C91 H91C 0.9600 .
C92 H92A 0.9600 .
C92 H92B 0.9600 .
C92 H92C 0.9600 .
C93 H93A 0.9600 .
C93 H93B 0.9600 .
C93 H93C 0.9600 .
C100 O15 1.238(5) .
C100 O14 1.255(5) .
C100 C101 1.500(6) .
C101 H10A 0.9600 .
C101 H10B 0.9600 .
C101 H10C 0.9600 .
C102 O16 1.243(4) .
C102 O17 1.263(4) .
C102 C103 1.514(5) .
C103 H10D 0.9600 .
C103 H10E 0.9600 .
C103 H10F 0.9600 .
O13 Cu6 1.9134(15) 2
O13 Cu5 1.9241(17) 2
O15 Cu6 2.300(3) 2
O17 Cu6 1.915(2) 2
N110 C110 1.111(9) .
C110 C111 1.487(10) .
C111 H11A 0.9600 .
C111 H11B 0.9600 .
C111 H11C 0.9600 .
N120 C120 1.083(8) .
C120 C121 1.435(9) .
C121 H12A 0.9600 .
C121 H12B 0.9600 .
C121 H12C 0.9600 .
N130 C130 1.201(19) .
C130 C131 1.431(19) .
C131 H13A 0.9600 .
C131 H13B 0.9600 .
C131 H13C 0.9600 .

loop_
_geom_torsion_atom_site_label_1
_geom_torsion_atom_site_label_2
_geom_torsion_atom_site_label_3
_geom_torsion_atom_site_label_4
_geom_torsion
_geom_torsion_site_symmetry_4
Cu2 O1 Cu3 O7 -40.74(16) .
Cu4 O1 Cu3 O7 -166.58(13) .
Cu1 O1 Cu3 O7 79.22(15) .
Cu2 O1 Cu3 O3 130.82(14) .
Cu4 O1 Cu3 O3 4.98(10) .
Cu1 O1 Cu3 O3 -109.22(12) .
Cu2 O1 Cu3 N4 103.6(4) .
Cu4 O1 Cu3 N4 -22.2(5) .
Cu1 O1 Cu3 N4 -136.4(4) .
Cu2 O1 Cu3 O8 -139.82(13) .
Cu4 O1 Cu3 O8 94.34(11) .
Cu1 O1 Cu3 O8 -19.86(13) .
Cu2 O1 Cu3 Cu4 125.84(17) .
Cu1 O1 Cu3 Cu4 -114.20(14) .
C7 N1 C1 C6 90.6(4) .
Cu1 N1 C1 C6 -87.3(4) .
C7 N1 C1 C2 -93.1(4) .
Cu1 N1 C1 C2 89.0(4) .
C6 C1 C2 C3 -4.6(6) .
N1 C1 C2 C3 179.3(4) .
C6 C1 C2 C23 176.0(4) .
N1 C1 C2 C23 -0.1(6) .
C1 C2 C3 C4 1.8(6) .
C23 C2 C3 C4 -178.8(5) .
C2 C3 C4 C5 1.5(7) .
C3 C4 C5 C6 -2.1(7) .
C4 C5 C6 C1 -0.6(7) .
C4 C5 C6 C24 178.5(4) .
C2 C1 C6 C5 4.0(6) .
N1 C1 C6 C5 -179.9(4) .
C2 C1 C6 C24 -175.1(4) .
N1 C1 C6 C24 1.0(6) .
C1 N1 C7 C8 -178.4(3) .
Cu1 N1 C7 C8 -0.5(5) .
N1 C7 C8 C9 -173.3(3) .
N1 C7 C8 C13 10.3(6) .
C13 C8 C9 C10 -3.3(5) .
C7 C8 C9 C10 -179.9(3) .
C8 C9 C10 C11 2.8(6) .
C8 C9 C10 Cl1 -177.2(3) .
C9 C10 C11 C12 -0.4(6) .
Cl1 C10 C11 C12 179.7(3) .
C10 C11 C12 C13 -1.6(6) .
C10 C11 C12 C14 177.5(4) .
C9 C8 C13 O2 -178.5(3) .
C7 C8 C13 O2 -2.2(6) .
C9 C8 C13 C12 1.3(5) .
C7 C8 C13 C12 177.6(3) .
C11 C12 C13 O2 -179.1(3) .
C14 C12 C13 O2 1.9(6) .
C11 C12 C13 C8 1.0(5) .
C14 C12 C13 C8 -177.9(3) .
C15 N2 C14 C12 176.7(4) .
Cu2 N2 C14 C12 -2.0(6) .
C11 C12 C14 N2 -170.9(4) .
C13 C12 C14 N2 8.1(6) .
C14 N2 C15 C16 -82.9(4) .
Cu2 N2 C15 C16 95.9(4) .
C14 N2 C15 C20 100.6(4) .
Cu2 N2 C15 C20 -80.7(4) .
C20 C15 C16 C17 -1.9(6) .
N2 C15 C16 C17 -178.3(4) .
C20 C15 C16 C22 179.4(4) .
N2 C15 C16 C22 2.9(6) .
C15 C16 C17 C18 1.7(7) .
C22 C16 C17 C18 -179.5(5) .
C16 C17 C18 C19 -1.3(9) .
C17 C18 C19 C20 0.9(8) .
C18 C19 C20 C15 -1.0(7) .
C18 C19 C20 C21 179.5(5) .
C16 C15 C20 C19 1.5(6) .
N2 C15 C20 C19 177.9(4) .
C16 C15 C20 C21 -179.0(4) .
N2 C15 C20 C21 -2.6(6) .
C36 N3 C30 C31 109.7(4) .
Cu4 N3 C30 C31 -79.8(4) .
C36 N3 C30 C35 -73.8(5) .
Cu4 N3 C30 C35 96.7(4) .
C35 C30 C31 C32 2.8(6) .
N3 C30 C31 C32 179.1(4) .
C35 C30 C31 C52 -177.5(4) .
N3 C30 C31 C52 -1.2(6) .
C30 C31 C32 C33 -0.2(7) .
C52 C31 C32 C33 -179.9(4) .
C31 C32 C33 C34 -1.6(8) .
C32 C33 C34 C35 0.8(9) .
C33 C34 C35 C30 1.6(8) .
C33 C34 C35 C53 -178.3(5) .
C31 C30 C35 C34 -3.5(7) .
N3 C30 C35 C34 -179.8(4) .
C31 C30 C35 C53 176.5(4) .
N3 C30 C35 C53 0.1(6) .
C30 N3 C36 C37 174.8(4) .
Cu4 N3 C36 C37 4.7(6) .
N3 C36 C37 C38 -174.8(4) .
N3 C36 C37 C42 4.3(6) .
C42 C37 C38 C39 1.4(6) .
C36 C37 C38 C39 -179.5(4) .
C37 C38 C39 C40 1.3(6) .
C37 C38 C39 Cl2 179.9(3) .
C38 C39 C40 C41 -2.5(6) .
Cl2 C39 C40 C41 178.9(3) .
C39 C40 C41 C42 1.1(6) .
C39 C40 C41 C43 176.5(3) .
C38 C37 C42 O3 178.1(3) .
C36 C37 C42 O3 -1.0(5) .
C38 C37 C42 C41 -2.7(5) .
C36 C37 C42 C41 178.2(3) .
C40 C41 C42 O3 -179.3(3) .
C43 C41 C42 O3 5.7(5) .
C40 C41 C42 C37 1.5(5) .
C43 C41 C42 C37 -173.5(3) .
C44 N4 C43 C41 173.4(4) .
Cu3 N4 C43 C41 -11.7(6) .
C40 C41 C43 N4 170.9(4) .
C42 C41 C43 N4 -13.9(6) .
C43 N4 C44 C49 -94.7(4) .
Cu3 N4 C44 C49 90.2(4) .
C43 N4 C44 C45 88.7(4) .
Cu3 N4 C44 C45 -86.4(4) .
C49 C44 C45 C46 0.8(6) .
N4 C44 C45 C46 177.3(3) .
C49 C44 C45 C51 -179.0(4) .
N4 C44 C45 C51 -2.6(6) .
C44 C45 C46 C47 0.0(6) .
C51 C45 C46 C47 179.8(5) .
C45 C46 C47 C48 -0.2(8) .
C46 C47 C48 C49 -0.3(8) .
C45 C44 C49 C48 -1.3(6) .
N4 C44 C49 C48 -177.9(4) .
C45 C44 C49 C50 177.7(4) .
N4 C44 C49 C50 1.2(6) .
C47 C48 C49 C44 1.1(7) .
C47 C48 C49 C50 -177.9(5) .
C8 C13 O2 Cu2 162.0(3) .
C12 C13 O2 Cu2 -17.9(5) .
C8 C13 O2 Cu1 -15.0(5) .
C12 C13 O2 Cu1 165.1(3) .
C37 C42 O3 Cu4 -11.5(5) .
C41 C42 O3 Cu4 169.3(2) .
C37 C42 O3 Cu3 -153.8(3) .
C41 C42 O3 Cu3 27.0(4) .
O5 C60 O4 Cu4 -11.7(6) .
C61 C60 O4 Cu4 168.0(3) .
O4 C60 O5 Cu1 -35.0(6) .
C61 C60 O5 Cu1 145.4(4) .
O7 C62 O6 Cu2 -5.8(7) .
C63 C62 O6 Cu2 175.1(4) .
O6 C62 O7 Cu3 9.7(8) .
C63 C62 O7 Cu3 -171.2(4) .
O9 C64 O8 Cu3 40.5(5) .
C65 C64 O8 Cu3 -139.4(4) .
O8 C64 O9 Cu1 14.5(5) .
C65 C64 O9 Cu1 -165.7(3) .
O11 C66 O10 Cu4 17.6(6) .
C67 C66 O10 Cu4 -163.6(3) .
O10 C66 O11 Cu2 14.0(6) .
C67 C66 O11 Cu2 -164.8(3) .
C76 N5 C70 C71 105.0(4) .
Cu6 N5 C70 C71 -76.0(4) .
C76 N5 C70 C75 -79.3(4) .
Cu6 N5 C70 C75 99.7(3) .
C75 C70 C71 C72 2.4(6) .
N5 C70 C71 C72 177.9(3) .
C75 C70 C71 C92 -176.6(4) .
N5 C70 C71 C92 -1.1(5) .
C70 C71 C72 C73 -2.1(6) .
C92 C71 C72 C73 177.0(4) .
C71 C72 C73 C74 0.6(8) .
C72 C73 C74 C75 0.6(7) .
C73 C74 C75 C70 -0.2(6) .
C73 C74 C75 C93 -179.3(4) .
C71 C70 C75 C74 -1.3(6) .
N5 C70 C75 C74 -176.8(3) .
C71 C70 C75 C93 177.8(4) .
N5 C70 C75 C93 2.3(5) .
C70 N5 C76 C77 -178.8(4) .
Cu6 N5 C76 C77 2.3(5) .
N5 C76 C77 C78 -171.3(4) .
N5 C76 C77 C82 11.2(6) .
C82 C77 C78 C79 -1.8(6) .
C76 C77 C78 C79 -179.5(4) .
C77 C78 C79 C80 1.8(7) .
C77 C78 C79 Cl3 179.7(3) .
C78 C79 C80 C81 0.0(7) .
Cl3 C79 C80 C81 -177.9(3) .
C79 C80 C81 C82 -1.7(6) .
C79 C80 C81 C83 176.4(4) .
C78 C77 C82 O12 -178.7(3) .
C76 C77 C82 O12 -1.3(5) .
C78 C77 C82 C81 0.1(5) .
C76 C77 C82 C81 177.6(3) .
C80 C81 C82 O12 -179.6(3) .
C83 C81 C82 O12 2.6(5) .
C80 C81 C82 C77 1.6(5) .
C83 C81 C82 C77 -176.3(3) .
C84 N6 C83 C81 -178.9(4) .
Cu5 N6 C83 C81 -5.9(6) .
C80 C81 C83 N6 -175.7(4) .
C82 C81 C83 N6 2.2(6) .
C83 N6 C84 C89 -98.5(4) .
Cu5 N6 C84 C89 88.1(4) .
C83 N6 C84 C85 83.3(4) .
Cu5 N6 C84 C85 -90.1(4) .
C89 C84 C85 C86 1.7(6) .
N6 C84 C85 C86 179.8(4) .
C89 C84 C85 C91 -176.8(4) .
N6 C84 C85 C91 1.3(5) .
C84 C85 C86 C87 -1.2(7) .
C91 C85 C86 C87 177.3(5) .
C85 C86 C87 C88 -0.6(8) .
C86 C87 C88 C89 1.9(8) .
C85 C84 C89 C88 -0.5(6) .
N6 C84 C89 C88 -178.5(3) .
C85 C84 C89 C90 178.4(4) .
N6 C84 C89 C90 0.4(6) .
C87 C88 C89 C84 -1.4(7) .
C87 C88 C89 C90 179.7(5) .
C77 C82 O12 Cu5 175.8(3) .
C81 C82 O12 Cu5 -3.0(5) .
C77 C82 O12 Cu6 -21.5(5) .
C81 C82 O12 Cu6 159.7(3) .
O15 C100 O14 Cu5 -13.1(7) .
C101 C100 O14 Cu5 167.4(3) .
O14 C100 O15 Cu6 -30.2(6) 2
C101 C100 O15 Cu6 149.3(4) 2
O17 C102 O16 Cu5 -23.2(6) .
C103 C102 O16 Cu5 156.5(3) .
O16 C102 O17 Cu6 -9.4(6) 2
C103 C102 O17 Cu6 170.9(3) 2
